data_7129384
loop_
_publ_author_name
'Kapuscinski, Szymon'
'Hietsoi, Oleksandr'
'Pietrzak, Anna'
'Friedli, Andrienne C.'
'Kaszynski, Piotr'

_publ_section_title
;
 [closo-B10H8-1,10-(COOH)2]2-: A building block for functional materials?
;
_journal_name_full 'Chemical Communications'
_journal_paper_doi 10.1039/D1CC06485A
_journal_year 2022
_chemical_formula_moiety 'C2 H9 B10 O3, C16 H36 N'
_chemical_formula_sum 'C18 H45 B10 N O3'
_chemical_formula_weight 431.65
_space_group_crystal_system triclinic
_space_group_IT_number 2
_space_group_name_Hall '-P 1'
_space_group_name_H-M_alt 'P -1'
_atom_sites_solution_hydrogens geom
_atom_sites_solution_primary dual
_audit_creation_date 2021-03-17
_audit_creation_method
;
Olex2 1.3-ac4
(compiled 2020.03.28 svn.rd84adfe8 for Rigaku Oxford Diffraction, GUI svn.r6032)
;
_audit_update_record
;
2021-03-23 deposited with the CCDC.	2021-12-15 downloaded from the CCDC.
;
_cell_angle_alpha 97.6090(10)
_cell_angle_beta 94.6980(10)
_cell_angle_gamma 113.8440(10)
_cell_formula_units_Z 2
_cell_length_a 10.22140(10)
_cell_length_b 11.19270(10)
_cell_length_c 13.93660(10)
_cell_measurement_reflns_used 21672
_cell_measurement_temperature 297(3)
_cell_measurement_theta_max 75.7360
_cell_measurement_theta_min 3.2180
_cell_volume 1429.27(3)
_computing_cell_refinement 'CrysAlisPro 1.171.40.84a (Rigaku OD, 2020)'
_computing_data_collection 'CrysAlisPro 1.171.40.84a (Rigaku OD, 2020)'
_computing_data_reduction 'CrysAlisPro 1.171.40.84a (Rigaku OD, 2020)'
_computing_molecular_graphics 'Olex2 1.3-ac4 (Dolomanov et al., 2009)'
_computing_publication_material 'Olex2 1.3-ac4 (Dolomanov et al., 2009)'
_computing_structure_refinement 'SHELXL 2018/1 (Sheldrick, 2015)'
_computing_structure_solution 'SHELXT  (Sheldrick, 2015)'
_diffrn_ambient_environment air
_diffrn_ambient_temperature 297(3)
_diffrn_detector 'Hybrid Pixel Array Detector'
_diffrn_detector_area_resol_mean 5.8140
_diffrn_detector_type 'Pilatus 200K'
_diffrn_measured_fraction_theta_full 0.998
_diffrn_measured_fraction_theta_max 0.971
_diffrn_measurement_details
;
List of Runs (angles in degrees, time in seconds):

  # Type    Start    End  Width  t~exp~   \w     \q     \k     \f   Frames
#--------------------------------------------------------------------------
  1  \w    -67.00 -20.00   0.50   10.00    --    0.00  -3.00 129.00   94
  2  \w    -18.00  16.00   0.50   10.00    --    0.00  -3.00 129.00   68
  3  \w    -35.00 -10.00   0.50   10.00    --    6.00 111.00 162.66   50
  4  \w    -47.00 -11.00   0.50   10.00    --    6.00 130.00  35.58   72
  5  \w    -23.00  30.00   0.50   10.00    --   26.00 -51.00 -42.75  106
  6  \w      1.00  28.00   0.50   10.00    --   30.00  90.00 -73.60   54
  7  \w      1.00  26.00   0.50   10.00    --   30.00  90.00  87.26   50
  8  \w     13.00  40.00   0.50   10.00    --   38.00  82.00 -21.88   54
  9  \w     13.00  38.00   0.50   10.00    --   38.00  82.00-168.50   50
 10  \w     14.00  40.00   0.50   10.00    --   38.00  81.00 102.62   52
 11  \w     13.00  39.00   0.50   10.00    --   38.00  82.00 -98.65   52
 12  \w     14.00  39.00   0.50   10.00    --   38.00  81.00  42.50   50
 13  \w     16.00  41.00   0.50   10.00    --   38.00  78.00 160.37   50
 14  \w     35.00  61.00   0.50   10.00    --   50.00  71.00 179.75   52
 15  \w     30.00  56.00   0.50   10.00    --   50.00  74.00-122.28   52
 16  \w     33.00  59.00   0.50   10.00    --   50.00  71.00 -37.62   52
 17  \w     86.00 111.00   0.50   10.00    --   50.00  71.00 179.75   50
 18  \w     33.00  66.00   0.50   10.00    --   50.00  71.00  37.44   66
 19  \w     39.00  65.00   0.50   10.00    --   54.00  73.00  86.41   52
 20  \w     -8.00  60.00   0.50   10.00    --   54.00 -52.00 -91.31  136
 21  \w     91.00 116.00   0.50   10.00    --   54.00  73.00  86.41   50
 22  \w     34.00  60.00   0.50   10.00    --   54.00  74.00 122.08   52
 23  \w     37.00  71.00   0.50   10.00    --   54.00  71.00 -67.22   68
 24  \w     -6.00  55.00   0.50   10.00    --   54.00 -43.00  14.98  122
 25  \w     40.00  94.00   0.50   10.00    --   58.00  73.00   1.86  108
 26  \w     94.00 120.00   0.50   10.00    --   58.00  74.00  58.79   52
 27  \w     42.00  68.00   0.50   10.00    --   58.00  68.00-149.16   52
 28  \w     40.00  66.00   0.50   10.00    --   58.00  72.00 158.11   52
 29  \w     38.00  74.00   0.50   10.00    --   58.00  74.00  58.79   72
 30  \w     38.00  66.00   0.50   10.00    --   58.00  74.00-113.16   56
 31  \w     46.00  86.00   0.50   10.00    --   62.00  70.00 -33.67   80
 32  \w     59.00  86.00   0.50   10.00    --   66.00  54.00  86.94   54
 33  \w     98.00 124.00   0.50   10.00    --   66.00  54.00  86.94   52
 34  \w      9.00  68.00   0.50   10.00    --   66.00 -42.00 102.74  118
 35  \w     50.00  76.00   0.50   10.00    --   70.00  74.00 -89.03   52
 36  \w     50.00  81.00   0.50   10.00    --   70.00  74.00 175.69   62
 37  \w     59.00  89.00   0.50   10.00    --   74.00  67.00 115.63   60
 38  \w     59.00  88.00   0.50   10.00    --   74.00  66.00 -68.08   58
 39  \w     57.00  91.00   0.50   10.00    --   74.00  69.00-121.73   68
 40  \w     62.00  97.00   0.50   10.00    --   78.00  70.00 161.49   70
 41  \w     78.00 104.00   0.50   10.00    --   82.00  50.00  97.74   52
 42  \w    118.00 143.00   0.50   10.00    --   82.00  63.00   5.98   50
 43  \w     75.00 106.00   0.50   10.00    --   82.00  63.00   5.98   62
 44  \w     72.00  97.00   0.50   10.00    --   86.00  68.00 -68.83   50
 45  \w     71.00 112.00   0.50   10.00    --   86.00  66.00  -2.69   82
 46  \w     49.00  96.00   0.50   10.00    --  102.85 -45.00 -60.00   94
 47  \w     91.00 118.00   0.50   10.00    --  102.85  61.00 -30.00   54
 48  \w     86.00 112.00   0.50   10.00    --  102.85 -77.00-150.00   52
 49  \w     41.00  79.00   0.50   10.00    --  102.85 -77.00-150.00   76
 50  \w    100.00 128.00   0.50   10.00    --  102.85  45.00  30.00   56
 51  \w     80.00 111.00   0.50   10.00    --  102.85-125.00 120.00   62
 52  \w     49.00  75.00   0.50   10.00    --  102.85-125.00 120.00   52
 53  \w     41.00 109.00   0.50   10.00    --  102.85-125.00-180.00  136
 54  \w    131.00 163.00   0.50   10.00    --  102.85  61.00  60.00   64
 55  \w    100.00 154.00   0.50   10.00    --  102.85  45.00 -30.00  108
 56  \w     91.00 125.00   0.50   10.00    --  102.85  61.00  60.00   68
 57  \w     91.00 160.00   0.50   10.00    --  102.85  61.00 120.00  138
 58  \w     92.00 164.00   0.50   10.00    --  102.85  61.00 -90.00  144
 59  \w     91.00 165.00   0.50   10.00    --  102.85  61.00-180.00  148
 60  \w    138.00 163.00   0.50   10.00    --  102.85  61.00 -30.00   50
 61  \w     40.00 109.00   0.50   10.00    --  102.85-125.00   0.00  138
 62  \w     91.00 159.00   0.50   10.00    --  102.85  61.00-150.00  136
 63  \w     91.00 165.00   0.50   10.00    --  102.85  61.00  90.00  148
 64  \w    124.00 154.00   0.50   10.00    --  102.85  61.00  30.00   60
 65  \w     91.00 117.00   0.50   10.00    --  102.85  61.00  30.00   52
 66  \w     91.00 165.00   0.50   10.00    --  102.85  61.00-120.00  148
 67  \w     40.00  84.00   0.50   10.00    --  102.85 -30.00 -60.00   88
 68  \w    103.00 142.00   0.50   10.00    --  102.85  45.00  60.00   78
 69  \w    106.00 154.00   0.50   10.00    --  102.85 125.00  30.00   96
 70  \w     82.00 108.00   0.50   10.00    --  102.85-125.00-120.00   52
 71  \w     41.00  66.00   0.50   10.00    --  102.85-125.00-120.00   50
 72  \w    133.00 160.00   0.50   10.00    --  102.85  61.00 -60.00   54
 73  \w     94.00 120.00   0.50   10.00    --  102.85  61.00 -60.00   52
 74  \w    107.00 153.00   0.50   10.00    --  102.85 125.00-150.00   92
 75  \w     74.00 111.00   0.50   10.00    --  102.85-125.00 -60.00   74
 76  \w    121.00 149.00   0.50   10.00    --  102.85 125.00  90.00   56
 77  \w     42.00  68.00   0.50   10.00    --  102.85-125.00 -60.00   52
 78  \w     91.00 153.00   0.50   10.00    --  102.85  61.00 150.00  124
 79  \w     79.00 104.00   0.50   10.00    --  102.85 -61.00  90.00   50
 80  \w     41.00  99.00   0.50   10.00    --  102.85 -45.00 120.00  116
 81  \w     46.00 109.00   0.50   10.00    --  102.85-125.00  90.00  126
 82  \w     42.00  68.00   0.50   10.00    --  102.85 -61.00  90.00   52
;
_diffrn_measurement_device 'four-circle diffractometer'
_diffrn_measurement_device_type 'SuperNova, Dual, Cu at home/near, Pilatus 200K'
_diffrn_measurement_method '\w scans'
_diffrn_orient_matrix_type 'CrysAlisPro convention (1999,Acta A55,543-557)'
_diffrn_orient_matrix_UB_11 -0.0705410000
_diffrn_orient_matrix_UB_12 0.0985539000
_diffrn_orient_matrix_UB_13 0.0037915000
_diffrn_orient_matrix_UB_21 -0.1475902000
_diffrn_orient_matrix_UB_22 -0.1136659000
_diffrn_orient_matrix_UB_23 0.0034801000
_diffrn_orient_matrix_UB_31 0.0318530000
_diffrn_orient_matrix_UB_32 0.0280095000
_diffrn_orient_matrix_UB_33 0.1126712000
_diffrn_radiation_monochromator mirror
_diffrn_radiation_probe x-ray
_diffrn_radiation_type 'Cu K\a'
_diffrn_radiation_wavelength 1.54184
_diffrn_reflns_av_R_equivalents 0.0179
_diffrn_reflns_av_unetI/netI 0.0085
_diffrn_reflns_Laue_measured_fraction_full 0.998
_diffrn_reflns_Laue_measured_fraction_max 0.971
_diffrn_reflns_limit_h_max 12
_diffrn_reflns_limit_h_min -12
_diffrn_reflns_limit_k_max 13
_diffrn_reflns_limit_k_min -14
_diffrn_reflns_limit_l_max 17
_diffrn_reflns_limit_l_min -14
_diffrn_reflns_number 30174
_diffrn_reflns_point_group_measured_fraction_full 0.998
_diffrn_reflns_point_group_measured_fraction_max 0.971
_diffrn_reflns_theta_full 67.684
_diffrn_reflns_theta_max 76.571
_diffrn_reflns_theta_min 3.236
_diffrn_source 'micro-focus sealed X-ray tube'
_diffrn_source_type 'SuperNova (Cu) X-ray Source'
_exptl_absorpt_coefficient_mu 0.440
_exptl_absorpt_correction_T_max 1.00000
_exptl_absorpt_correction_T_min 0.73520
_exptl_absorpt_correction_type multi-scan
_exptl_absorpt_process_details
;
CrysAlisPro 1.171.40.84a (Rigaku Oxford Diffraction, 2020)
Empirical absorption correction using spherical harmonics,
implemented in SCALE3 ABSPACK scaling algorithm.
;
_exptl_crystal_colour colourless
_exptl_crystal_colour_primary colourless
_exptl_crystal_density_diffrn 1.003
_exptl_crystal_description block
_exptl_crystal_F_000 468
_exptl_crystal_preparation 'isolated from water/acetone'
_exptl_crystal_recrystallization_method 'isolated from water/acetone'
_exptl_crystal_size_max 0.495
_exptl_crystal_size_mid 0.284
_exptl_crystal_size_min 0.227
_refine_diff_density_max 0.285
_refine_diff_density_min -0.190
_refine_diff_density_rms 0.031
_refine_ls_extinction_method none
_refine_ls_goodness_of_fit_ref 1.096
_refine_ls_hydrogen_treatment constr
_refine_ls_matrix_type full
_refine_ls_number_parameters 326
_refine_ls_number_reflns 5830
_refine_ls_number_restraints 130
_refine_ls_restrained_S_all 1.088
_refine_ls_R_factor_all 0.0624
_refine_ls_R_factor_gt 0.0591
_refine_ls_shift/su_max 0.000
_refine_ls_shift/su_mean 0.000
_refine_ls_structure_factor_coef Fsqd
_refine_ls_weighting_details 'w=1/[\s^2^(Fo^2^)+(0.1074P)^2^+0.1294P] where P=(Fo^2^+2Fc^2^)/3'
_refine_ls_weighting_scheme calc
_refine_ls_wR_factor_gt 0.1902
_refine_ls_wR_factor_ref 0.1945
_reflns_Friedel_coverage 0.000
_reflns_number_gt 5195
_reflns_number_total 5830
_reflns_threshold_expression 'I > 2\s(I)'
_cod_data_source_file d1cc06485a2.cif
_cod_data_source_block sk_004
_cod_original_cell_volume 1429.27(2)
_cod_database_code 7129384
_shelx_shelxl_version_number 2018/1
_chemical_oxdiff_formula C18H40B10N1O3
_shelx_space_group_comment
;
The symmetry employed for this shelxl refinement is uniquely defined
by the following loop, which should always be used as a source of
symmetry information in preference to the above space-group names.
They are only intended as comments.
;
_shelx_estimated_absorpt_t_max 0.907
_shelx_estimated_absorpt_t_min 0.811
_reflns_odcompleteness_completeness 99.84
_reflns_odcompleteness_iscentric 1
_reflns_odcompleteness_theta 66.97
_olex2_refinement_description
;
1. Fixed Uiso
 At 1.2 times of:
  All B(H) groups, All C(H,H) groups
 At 1.5 times of:
  All C(H,H,H) groups, All O(H) groups
2. Restrained distances
 N1-C11 \\sim N1-C11A
 with sigma of 0.01
 C12-C11 \\sim C12A-C11A
 with sigma of 0.01
 C13-C12 \\sim C13A-C12A
 with sigma of 0.01
 C14-C13 \\sim C14A-C13A
 with sigma of 0.01
3. Uiso/Uaniso restraints and constraints
C11 \\sim C12 \\sim C13 \\sim C14 \\sim C11A \\sim C12A \\sim C13A \\sim C14A:
within 2A with sigma of 0.04 and sigma for terminal atoms of 0.08 within 2A
Uanis(C11A) = Uanis(C11)
4. Rigid body (RIGU) restrains
 C11, C12, C13, C14, C11A, C12A, C13A, C14A
 with sigma for 1-2 distances of 0.004 and sigma for 1-3 distances of 0.004
5. Others
 Sof(C11A)=Sof(H11C)=Sof(H11D)=Sof(C12A)=Sof(H12C)=Sof(H12D)=Sof(C13A)=
 Sof(H13C)=Sof(H13D)=Sof(C14A)=Sof(H14D)=Sof(H14E)=Sof(H14F)=1-FVAR(1)
 Sof(C11)=Sof(H11A)=Sof(H11B)=Sof(C12)=Sof(H12A)=Sof(H12B)=Sof(C13)=Sof(H13A)=
 Sof(H13B)=Sof(C14)=Sof(H14A)=Sof(H14B)=Sof(H14C)=FVAR(1)
6.a Secondary CH2 refined with riding coordinates:
 C3(H3A,H3B), C4(H4A,H4B), C5(H5A,H5B), C7(H7A,H7B), C8(H8A,H8B), C9(H9A,H9B),
 C15(H15A,H15B), C16(H16A,H16B), C17(H17A,H17B), C11(H11A,H11B), C12(H12A,H12B),
  C13(H13A,H13B), C11A(H11C,H11D), C12A(H12C,H12D), C13A(H13C,H13D)
6.b Idealised Me refined as rotating group:
 C6(H6A,H6B,H6C), C10(H10A,H10B,H10C), C18(H18A,H18B,H18C), C14(H14A,H14B,
 H14C), C14A(H14D,H14E,H14F)
6.c Idealised tetrahedral OH refined as rotating group:
 O2(H2)
6.d Boron cage BH refined with riding coordinates:
 B5(H5), B4(H4), B3(H3), B2(H2A), B7(H7), B6(H6), B9(H9), B8(H8)
;
_olex2_submission_original_sample_id SK_004
_olex2_submission_special_instructions 'No special instructions were received'
_oxdiff_exptl_absorpt_empirical_details
;
Empirical correction (ABSPACK) includes:
- Absorption correction using spherical harmonics
- Frame scaling
;
_oxdiff_exptl_absorpt_empirical_full_max 1.628
_oxdiff_exptl_absorpt_empirical_full_min 0.517

loop_
_space_group_symop_operation_xyz
'x, y, z'
'-x, -y, -z'

loop_
_atom_site_label
_atom_site_type_symbol
_atom_site_fract_x
_atom_site_fract_y
_atom_site_fract_z
_atom_site_U_iso_or_equiv
_atom_site_adp_type
_atom_site_occupancy
_atom_site_site_symmetry_order
_atom_site_calc_flag
_atom_site_refinement_flags_posn
_atom_site_refinement_flags_adp
_atom_site_refinement_flags_occupancy
_atom_site_disorder_assembly
_atom_site_disorder_group
O3 O 0.1375(2) 0.31210(18) -0.08799(13) 0.1550(8) Uani 1 1 d . . . . .
O2 O 0.36921(13) 0.83797(11) 0.45478(7) 0.0872(4) Uani 1 1 d . . . . .
H2 H 0.410261 0.901795 0.499547 0.131 Uiso 1 1 calc R U . . .
O1 O 0.53588(14) 0.97195(10) 0.38338(8) 0.0938(4) Uani 1 1 d . . . . .
C2 C 0.1792(2) 0.3944(2) -0.02288(14) 0.1045(6) Uani 1 1 d . . . . .
C1 C 0.43181(13) 0.86161(11) 0.37877(9) 0.0584(3) Uani 1 1 d . . . . .
B1 B 0.37412(16) 0.75137(13) 0.28373(10) 0.0592(3) Uani 1 1 d . . . . .
B5 B 0.23644(16) 0.71993(15) 0.19464(11) 0.0638(3) Uani 1 1 d . . . . .
H5 H 0.176472 0.782349 0.200610 0.077 Uiso 1 1 calc R U . . .
B4 B 0.24256(19) 0.59493(15) 0.26610(12) 0.0700(4) Uani 1 1 d . . . . .
H4 H 0.187454 0.558911 0.327920 0.084 Uiso 1 1 calc R U . . .
B3 B 0.42839(19) 0.63295(17) 0.24283(13) 0.0754(4) Uani 1 1 d . . . . .
H3 H 0.519374 0.626677 0.286389 0.091 Uiso 1 1 calc R U . . .
B2 B 0.42215(18) 0.75729(16) 0.17047(11) 0.0694(4) Uani 1 1 d . . . . .
H2A H 0.508375 0.849019 0.157240 0.083 Uiso 1 1 calc R U . . .
B7 B 0.4078(2) 0.6000(2) 0.11055(15) 0.0881(5) Uani 1 1 d . . . . .
H7 H 0.495678 0.593098 0.072938 0.106 Uiso 1 1 calc R U . . .
B6 B 0.2700(2) 0.66159(17) 0.07639(12) 0.0754(4) Uani 1 1 d . . . . .
H6 H 0.250356 0.702932 0.012187 0.090 Uiso 1 1 calc R U . . .
B9 B 0.14249(19) 0.54583(17) 0.14414(13) 0.0743(4) Uani 1 1 d . . . . .
H9 H 0.023563 0.496748 0.132348 0.089 Uiso 1 1 calc R U . . .
B8 B 0.2786(2) 0.48366(17) 0.17936(14) 0.0834(5) Uani 1 1 d . . . . .
H8 H 0.265943 0.386112 0.195045 0.100 Uiso 1 1 calc R U . . .
B10 B 0.2349(2) 0.50035(19) 0.06368(13) 0.0849(5) Uani 1 1 d . . . . .
N1 N 0.63980(14) 0.29715(12) 0.27070(9) 0.0741(3) Uani 1 1 d D . . . .
C3 C 0.7301(2) 0.44341(16) 0.27310(13) 0.0868(4) Uani 1 1 d . . . . .
H3A H 0.782414 0.451748 0.217550 0.104 Uiso 1 1 calc R U . . .
H3B H 0.664850 0.485680 0.264138 0.104 Uiso 1 1 calc R U . . .
C4 C 0.8378(2) 0.5196(2) 0.36420(17) 0.1043(6) Uani 1 1 d . . . . .
H4A H 0.911846 0.486559 0.369981 0.125 Uiso 1 1 calc R U . . .
H4B H 0.789139 0.506480 0.421402 0.125 Uiso 1 1 calc R U . . .
C5 C 0.9070(3) 0.6660(2) 0.3599(2) 0.1315(9) Uani 1 1 d . . . . .
H5A H 0.955514 0.678283 0.302593 0.158 Uiso 1 1 calc R U . . .
H5B H 0.832106 0.697881 0.352885 0.158 Uiso 1 1 calc R U . . .
C6 C 1.0133(3) 0.7461(3) 0.4486(3) 0.1781(16) Uani 1 1 d . . . . .
H6A H 1.047505 0.838786 0.445352 0.267 Uiso 1 1 calc R U . . .
H6B H 1.093416 0.721981 0.451780 0.267 Uiso 1 1 calc R U . . .
H6C H 0.967634 0.729362 0.505930 0.267 Uiso 1 1 calc R U . . .
C7 C 0.55563(17) 0.27501(16) 0.35637(11) 0.0755(4) Uani 1 1 d . . . . .
H7A H 0.502138 0.180070 0.352371 0.091 Uiso 1 1 calc R U . . .
H7B H 0.624458 0.308138 0.416307 0.091 Uiso 1 1 calc R U . . .
C8 C 0.4514(2) 0.3379(2) 0.36435(14) 0.0951(5) Uani 1 1 d . . . . .
H8A H 0.383092 0.308055 0.304303 0.114 Uiso 1 1 calc R U . . .
H8B H 0.503743 0.433697 0.373168 0.114 Uiso 1 1 calc R U . . .
C9 C 0.3696(2) 0.3014(2) 0.45062(16) 0.1074(6) Uani 1 1 d . . . . .
H9A H 0.439512 0.325784 0.509295 0.129 Uiso 1 1 calc R U . . .
H9B H 0.314240 0.353787 0.459876 0.129 Uiso 1 1 calc R U . . .
C10 C 0.2690(3) 0.1575(3) 0.4396(2) 0.1356(9) Uani 1 1 d . . . . .
H10A H 0.205120 0.129902 0.378561 0.203 Uiso 1 1 calc R U . . .
H10B H 0.213349 0.144939 0.492610 0.203 Uiso 1 1 calc R U . . .
H10C H 0.324151 0.105577 0.440501 0.203 Uiso 1 1 calc R U . . .
C15 C 0.7341(2) 0.22167(17) 0.28222(13) 0.0867(4) Uani 1 1 d . . . . .
H15A H 0.797593 0.260299 0.344414 0.104 Uiso 1 1 calc R U . . .
H15B H 0.671558 0.130523 0.285413 0.104 Uiso 1 1 calc R U . . .
C16 C 0.8253(3) 0.2199(2) 0.20362(19) 0.1122(7) Uani 1 1 d . . . . .
H16A H 0.880275 0.309837 0.193661 0.135 Uiso 1 1 calc R U . . .
H16B H 0.763512 0.168601 0.142634 0.135 Uiso 1 1 calc R U . . .
C17 C 0.9300(3) 0.1582(3) 0.2325(2) 0.1357(9) Uani 1 1 d . . . . .
H17A H 0.988437 0.160646 0.180719 0.163 Uiso 1 1 calc R U . . .
H17B H 0.994921 0.214710 0.291019 0.163 Uiso 1 1 calc R U . . .
C18 C 0.8675(3) 0.0236(3) 0.2508(3) 0.1433(10) Uani 1 1 d . . . . .
H18A H 0.795494 -0.032807 0.196395 0.215 Uiso 1 1 calc R U . . .
H18B H 0.823604 0.021719 0.309221 0.215 Uiso 1 1 calc R U . . .
H18C H 0.941974 -0.007328 0.258921 0.215 Uiso 1 1 calc R U . . .
C11 C 0.5410(7) 0.2375(5) 0.1731(4) 0.0819(11) Uani 0.692(8) 1 d D U P A 1
H11A H 0.480577 0.284917 0.166210 0.098 Uiso 0.692(8) 1 calc R U P A 1
H11B H 0.600647 0.253124 0.121369 0.098 Uiso 0.692(8) 1 calc R U P A 1
C12 C 0.4446(7) 0.0919(5) 0.1574(4) 0.1007(12) Uani 0.692(8) 1 d D U P A 1
H12A H 0.387343 0.073677 0.210292 0.121 Uiso 0.692(8) 1 calc R U P A 1
H12B H 0.503386 0.042259 0.158395 0.121 Uiso 0.692(8) 1 calc R U P A 1
C13 C 0.3441(4) 0.0465(4) 0.0599(3) 0.1037(11) Uani 0.692(8) 1 d D U P A 1
H13A H 0.401261 0.077422 0.008717 0.124 Uiso 0.692(8) 1 calc R U P A 1
H13B H 0.299466 -0.049849 0.045304 0.124 Uiso 0.692(8) 1 calc R U P A 1
C14 C 0.2290(8) 0.0945(7) 0.0581(5) 0.186(3) Uani 0.692(8) 1 d D U P A 1
H14A H 0.156431 0.045318 0.002224 0.280 Uiso 0.692(8) 1 calc R U P A 1
H14B H 0.269861 0.187135 0.054121 0.280 Uiso 0.692(8) 1 calc R U P A 1
H14C H 0.185960 0.082238 0.116812 0.280 Uiso 0.692(8) 1 calc R U P A 1
C11A C 0.5324(18) 0.2614(13) 0.1768(10) 0.0819(11) Uani 0.308(8) 1 d D U P A 2
H11C H 0.489251 0.324520 0.180218 0.098 Uiso 0.308(8) 1 calc R U P A 2
H11D H 0.586053 0.272859 0.121937 0.098 Uiso 0.308(8) 1 calc R U P A 2
C12A C 0.4122(13) 0.1235(11) 0.1558(7) 0.095(2) Uani 0.308(8) 1 d D U P A 2
H12C H 0.353081 0.110352 0.207822 0.114 Uiso 0.308(8) 1 calc R U P A 2
H12D H 0.451726 0.057742 0.150848 0.114 Uiso 0.308(8) 1 calc R U P A 2
C13A C 0.3207(12) 0.1101(12) 0.0575(7) 0.134(4) Uani 0.308(8) 1 d D U P A 2
H13C H 0.304967 0.189761 0.056191 0.161 Uiso 0.308(8) 1 calc R U P A 2
H13D H 0.371264 0.098873 0.003550 0.161 Uiso 0.308(8) 1 calc R U P A 2
C14A C 0.1797(10) -0.0069(14) 0.0476(8) 0.142(4) Uani 0.308(8) 1 d D U P A 2
H14D H 0.110642 0.000777 0.000673 0.212 Uiso 0.308(8) 1 calc R U P A 2
H14E H 0.145757 -0.010775 0.109773 0.212 Uiso 0.308(8) 1 calc R U P A 2
H14F H 0.191678 -0.086434 0.025745 0.212 Uiso 0.308(8) 1 calc R U P A 2

loop_
_atom_site_aniso_label
_atom_site_aniso_U_11
_atom_site_aniso_U_22
_atom_site_aniso_U_33
_atom_site_aniso_U_23
_atom_site_aniso_U_13
_atom_site_aniso_U_12
O3 0.2027(18) 0.1307(13) 0.1123(11) -0.0532(10) -0.0560(12) 0.0884(13)
O2 0.0974(7) 0.0763(6) 0.0604(6) 0.0063(5) 0.0204(5) 0.0089(5)
O1 0.1177(9) 0.0634(6) 0.0662(6) 0.0053(4) 0.0280(6) 0.0031(6)
C2 0.1326(16) 0.0916(12) 0.0820(11) -0.0125(9) -0.0226(10) 0.0555(11)
C1 0.0682(7) 0.0536(6) 0.0542(6) 0.0131(5) 0.0099(5) 0.0253(5)
B1 0.0681(7) 0.0532(7) 0.0561(7) 0.0110(5) 0.0084(6) 0.0252(6)
B5 0.0702(8) 0.0617(8) 0.0623(8) 0.0147(6) 0.0081(6) 0.0299(6)
B4 0.0838(9) 0.0563(7) 0.0623(8) 0.0162(6) 0.0062(7) 0.0211(7)
B3 0.0824(10) 0.0697(9) 0.0751(10) -0.0031(7) -0.0081(8) 0.0415(8)
B2 0.0737(9) 0.0651(8) 0.0630(8) 0.0076(6) 0.0178(7) 0.0223(7)
B7 0.0896(11) 0.0920(12) 0.0801(11) -0.0137(9) 0.0095(9) 0.0450(10)
B6 0.0949(11) 0.0732(9) 0.0545(8) 0.0112(7) 0.0059(7) 0.0329(8)
B9 0.0740(9) 0.0652(8) 0.0725(9) 0.0105(7) -0.0025(7) 0.0209(7)
B8 0.1064(13) 0.0599(8) 0.0783(10) -0.0010(7) -0.0151(9) 0.0388(8)
B10 0.1035(13) 0.0735(10) 0.0696(10) -0.0051(8) -0.0079(9) 0.0384(9)
N1 0.0882(8) 0.0701(7) 0.0726(7) 0.0208(5) 0.0215(6) 0.0378(6)
C3 0.0985(11) 0.0732(9) 0.0942(11) 0.0227(8) 0.0296(9) 0.0365(8)
C4 0.0901(11) 0.0949(12) 0.1172(15) 0.0079(11) 0.0253(10) 0.0297(9)
C5 0.1068(15) 0.0935(14) 0.169(2) -0.0090(14) 0.0429(15) 0.0220(11)
C6 0.0962(16) 0.141(2) 0.238(4) -0.055(2) 0.028(2) 0.0172(15)
C7 0.0895(9) 0.0793(9) 0.0702(8) 0.0250(7) 0.0214(7) 0.0427(8)
C8 0.1193(13) 0.0985(12) 0.0978(12) 0.0332(10) 0.0342(10) 0.0682(11)
C9 0.1171(14) 0.1216(16) 0.1097(14) 0.0267(12) 0.0440(12) 0.0698(13)
C10 0.1118(16) 0.136(2) 0.184(3) 0.0548(18) 0.0618(17) 0.0613(15)
C15 0.0993(11) 0.0828(10) 0.0947(11) 0.0274(8) 0.0312(9) 0.0485(9)
C16 0.1256(16) 0.1025(13) 0.1343(17) 0.0412(12) 0.0652(14) 0.0596(12)
C17 0.1153(16) 0.1144(17) 0.193(3) 0.0172(17) 0.0611(17) 0.0595(14)
C18 0.1284(19) 0.127(2) 0.193(3) 0.0311(19) 0.0322(19) 0.0704(17)
C11 0.1076(14) 0.081(2) 0.0679(10) 0.0189(13) 0.0197(10) 0.0477(16)
C12 0.127(3) 0.0719(19) 0.099(2) 0.0105(15) 0.002(2) 0.0411(17)
C13 0.137(3) 0.0829(19) 0.0867(18) -0.0027(14) 0.0131(16) 0.0477(18)
C14 0.161(5) 0.170(6) 0.206(6) -0.072(4) -0.061(4) 0.096(5)
C11A 0.1076(14) 0.081(2) 0.0679(10) 0.0189(13) 0.0197(10) 0.0477(16)
C12A 0.114(5) 0.091(6) 0.089(4) 0.014(4) 0.012(3) 0.052(4)
C13A 0.131(7) 0.161(9) 0.103(5) -0.009(6) -0.004(5) 0.068(7)
C14A 0.133(6) 0.176(10) 0.114(6) 0.008(6) 0.003(5) 0.071(6)

loop_
_atom_type_symbol
_atom_type_description
_atom_type_scat_dispersion_real
_atom_type_scat_dispersion_imag
_atom_type_scat_source
C C 0.0181 0.0091 'International Tables Vol C Tables 4.2.6.8 and 6.1.1.4'
H H 0.0000 0.0000 'International Tables Vol C Tables 4.2.6.8 and 6.1.1.4'
B B 0.0090 0.0039 'International Tables Vol C Tables 4.2.6.8 and 6.1.1.4'
N N 0.0311 0.0180 'International Tables Vol C Tables 4.2.6.8 and 6.1.1.4'
O O 0.0492 0.0322 'International Tables Vol C Tables 4.2.6.8 and 6.1.1.4'

loop_
_exptl_crystal_face_index_h
_exptl_crystal_face_index_k
_exptl_crystal_face_index_l
_exptl_crystal_face_perp_dist
-7 4 2 0.1408
7 -4 0 0.1351
5 1 1 0.1490
-3 -5 2 0.1078
-1 -6 2 0.1095
0 -5 7 0.2187
1 6 -2 0.1173
1 6 -4 0.1424
1 -7 2 0.1063
-1 7 -1 0.1205
-3 7 -3 0.1419
-3 3 8 0.2165
-4 4 -6 0.1862
-6 3 -2 0.1499
6 -3 -5 0.1759
6 -1 3 0.1554
4 -1 6 0.1856
-6 1 -2 0.1393
3 0 7 0.1915
-6 -1 2 0.1318
4 1 -8 0.1805
5 1 -6 0.1617
4 3 -2 0.1379
1 6 1 0.1249
1 5 4 0.1641
-1 -6 0 0.1108
-1 7 1 0.1220
1 -7 0 0.1124
-3 7 -1 0.1284
-3 7 3 0.1419
3 -7 0 0.1213
-5 6 2 0.1350
5 -7 1 0.1207
0 0 -9 0.2410

loop_
_geom_angle_atom_site_label_1
_geom_angle_atom_site_label_2
_geom_angle_atom_site_label_3
_geom_angle
_geom_angle_site_symmetry_1
_geom_angle_site_symmetry_3
_geom_angle_publ_flag
C1 O2 H2 109.5 . . ?
O3 C2 B10 178.7(2) . . ?
O2 C1 B1 118.78(11) . . ?
O1 C1 O2 118.45(11) . . ?
O1 C1 B1 122.76(11) . . ?
C1 B1 B5 128.34(11) . . ?
C1 B1 B4 129.29(11) . . ?
C1 B1 B3 130.80(12) . . ?
C1 B1 B2 129.97(11) . . ?
B5 B1 B4 65.97(9) . . ?
B5 B1 B2 66.05(9) . . ?
B4 B1 B2 100.71(11) . . ?
B3 B1 B5 100.86(11) . . ?
B3 B1 B4 65.97(10) . . ?
B3 B1 B2 66.09(10) . . ?
B1 B5 H5 118.7 . . ?
B1 B5 B4 57.16(8) . . ?
B1 B5 B2 57.15(8) . . ?
B1 B5 B6 111.87(11) . . ?
B1 B5 B9 111.98(11) . . ?
B4 B5 H5 130.9 . . ?
B4 B5 B2 90.16(10) . . ?
B2 B5 H5 131.2 . . ?
B6 B5 H5 119.9 . . ?
B6 B5 B4 102.81(11) . . ?
B6 B5 B2 59.13(9) . . ?
B9 B5 H5 119.9 . . ?
B9 B5 B4 59.44(8) . . ?
B9 B5 B2 102.36(11) . . ?
B9 B5 B6 61.93(10) . . ?
B1 B4 B5 56.86(8) . . ?
B1 B4 H4 119.1 . . ?
B1 B4 B3 56.80(9) . . ?
B1 B4 B9 111.40(11) . . ?
B1 B4 B8 111.73(13) . . ?
B5 B4 H4 131.2 . . ?
B3 B4 B5 89.90(10) . . ?
B3 B4 H4 131.1 . . ?
B9 B4 B5 59.10(9) . . ?
B9 B4 H4 120.0 . . ?
B9 B4 B3 102.52(11) . . ?
B8 B4 B5 102.62(11) . . ?
B8 B4 H4 119.7 . . ?
B8 B4 B3 59.49(10) . . ?
B8 B4 B9 62.04(10) . . ?
B1 B3 B4 57.23(9) . . ?
B1 B3 H3 118.9 . . ?
B1 B3 B2 57.19(8) . . ?
B1 B3 B7 111.48(12) . . ?
B1 B3 B8 111.53(12) . . ?
B4 B3 H3 131.0 . . ?
B4 B3 B2 90.21(10) . . ?
B2 B3 H3 131.2 . . ?
B7 B3 B4 102.68(11) . . ?
B7 B3 H3 119.9 . . ?
B7 B3 B2 58.68(10) . . ?
B8 B3 B4 58.85(10) . . ?
B8 B3 H3 120.0 . . ?
B8 B3 B2 102.36(11) . . ?
B8 B3 B7 62.53(11) . . ?
B1 B2 B5 56.80(8) . . ?
B1 B2 B3 56.72(9) . . ?
B1 B2 H2A 119.0 . . ?
B1 B2 B7 112.05(12) . . ?
B1 B2 B6 111.76(11) . . ?
B5 B2 H2A 131.3 . . ?
B3 B2 B5 89.72(10) . . ?
B3 B2 H2A 131.1 . . ?
B7 B2 B5 102.91(11) . . ?
B7 B2 B3 59.76(10) . . ?
B7 B2 H2A 119.4 . . ?
B7 B2 B6 62.37(10) . . ?
B6 B2 B5 59.34(9) . . ?
B6 B2 B3 102.94(11) . . ?
B6 B2 H2A 119.7 . . ?
B3 B7 H7 120.7 . . ?
B3 B7 B6 101.90(11) . . ?
B3 B7 B8 58.47(10) . . ?
B2 B7 B3 61.56(9) . . ?
B2 B7 H7 120.6 . . ?
B2 B7 B6 59.06(10) . . ?
B2 B7 B8 101.52(11) . . ?
B6 B7 H7 131.2 . . ?
B6 B7 B8 89.64(12) . . ?
B8 B7 H7 131.5 . . ?
B10 B7 B3 110.16(15) . . ?
B10 B7 B2 110.26(13) . . ?
B10 B7 H7 119.9 . . ?
B10 B7 B6 56.19(11) . . ?
B10 B7 B8 56.59(11) . . ?
B5 B6 B7 101.78(11) . . ?
B5 B6 H6 120.6 . . ?
B5 B6 B9 58.89(9) . . ?
B2 B6 B5 61.53(9) . . ?
B2 B6 B7 58.57(10) . . ?
B2 B6 H6 120.7 . . ?
B2 B6 B9 101.91(10) . . ?
B7 B6 H6 131.2 . . ?
B9 B6 B7 90.14(12) . . ?
B9 B6 H6 131.0 . . ?
B10 B6 B5 110.38(12) . . ?
B10 B6 B2 110.09(13) . . ?
B10 B6 B7 56.51(11) . . ?
B10 B6 H6 119.9 . . ?
B10 B6 B9 56.62(11) . . ?
B5 B9 B4 61.46(8) . . ?
B5 B9 B6 59.18(9) . . ?
B5 B9 H9 120.6 . . ?
B5 B9 B8 101.82(11) . . ?
B4 B9 B6 102.29(11) . . ?
B4 B9 H9 120.6 . . ?
B4 B9 B8 58.56(9) . . ?
B6 B9 H9 130.8 . . ?
B8 B9 B6 90.51(12) . . ?
B8 B9 H9 131.0 . . ?
B10 B9 B5 110.37(13) . . ?
B10 B9 B4 110.51(13) . . ?
B10 B9 B6 56.31(11) . . ?
B10 B9 H9 119.7 . . ?
B10 B9 B8 57.06(11) . . ?
B4 B8 B3 61.66(9) . . ?
B4 B8 B7 102.16(11) . . ?
B4 B8 B9 59.40(9) . . ?
B4 B8 H8 120.1 . . ?
B3 B8 B7 59.00(10) . . ?
B3 B8 B9 102.19(11) . . ?
B3 B8 H8 120.5 . . ?
B7 B8 H8 131.4 . . ?
B9 B8 B7 89.71(11) . . ?
B9 B8 H8 131.0 . . ?
B10 B8 B4 110.66(12) . . ?
B10 B8 B3 110.03(14) . . ?
B10 B8 B7 55.92(12) . . ?
B10 B8 B9 56.37(11) . . ?
B10 B8 H8 120.1 . . ?
C2 B10 B7 128.34(18) . . ?
C2 B10 B6 131.06(16) . . ?
C2 B10 B9 128.69(18) . . ?
C2 B10 B8 126.18(16) . . ?
B7 B10 B8 67.49(13) . . ?
B6 B10 B7 67.29(12) . . ?
B6 B10 B9 67.07(11) . . ?
B6 B10 B8 102.76(12) . . ?
B9 B10 B7 102.88(12) . . ?
B9 B10 B8 66.57(12) . . ?
C3 N1 C7 111.54(12) . . ?
C3 N1 C15 111.72(13) . . ?
C3 N1 C11 109.0(2) . . ?
C3 N1 C11A 101.1(5) . . ?
C7 N1 C15 104.22(11) . . ?
C7 N1 C11 111.9(3) . . ?
C7 N1 C11A 108.3(8) . . ?
C15 N1 C11A 120.0(7) . . ?
C11 N1 C15 108.3(3) . . ?
N1 C3 H3A 108.1 . . ?
N1 C3 H3B 108.1 . . ?
H3A C3 H3B 107.3 . . ?
C4 C3 N1 116.79(15) . . ?
C4 C3 H3A 108.1 . . ?
C4 C3 H3B 108.1 . . ?
C3 C4 H4A 109.6 . . ?
C3 C4 H4B 109.6 . . ?
C3 C4 C5 110.3(2) . . ?
H4A C4 H4B 108.1 . . ?
C5 C4 H4A 109.6 . . ?
C5 C4 H4B 109.6 . . ?
C4 C5 H5A 109.1 . . ?
C4 C5 H5B 109.1 . . ?
H5A C5 H5B 107.8 . . ?
C6 C5 C4 112.5(3) . . ?
C6 C5 H5A 109.1 . . ?
C6 C5 H5B 109.1 . . ?
C5 C6 H6A 109.5 . . ?
C5 C6 H6B 109.5 . . ?
C5 C6 H6C 109.5 . . ?
H6A C6 H6B 109.5 . . ?
H6A C6 H6C 109.5 . . ?
H6B C6 H6C 109.5 . . ?
N1 C7 H7A 108.2 . . ?
N1 C7 H7B 108.2 . . ?
H7A C7 H7B 107.3 . . ?
C8 C7 N1 116.56(12) . . ?
C8 C7 H7A 108.2 . . ?
C8 C7 H7B 108.2 . . ?
C7 C8 H8A 109.5 . . ?
C7 C8 H8B 109.5 . . ?
C7 C8 C9 110.58(14) . . ?
H8A C8 H8B 108.1 . . ?
C9 C8 H8A 109.5 . . ?
C9 C8 H8B 109.5 . . ?
C8 C9 H9A 108.6 . . ?
C8 C9 H9B 108.6 . . ?
H9A C9 H9B 107.6 . . ?
C10 C9 C8 114.75(19) . . ?
C10 C9 H9A 108.6 . . ?
C10 C9 H9B 108.6 . . ?
C9 C10 H10A 109.5 . . ?
C9 C10 H10B 109.5 . . ?
C9 C10 H10C 109.5 . . ?
H10A C10 H10B 109.5 . . ?
H10A C10 H10C 109.5 . . ?
H10B C10 H10C 109.5 . . ?
N1 C15 H15A 108.2 . . ?
N1 C15 H15B 108.2 . . ?
H15A C15 H15B 107.3 . . ?
C16 C15 N1 116.38(15) . . ?
C16 C15 H15A 108.2 . . ?
C16 C15 H15B 108.2 . . ?
C15 C16 H16A 109.6 . . ?
C15 C16 H16B 109.6 . . ?
C15 C16 C17 110.37(19) . . ?
H16A C16 H16B 108.1 . . ?
C17 C16 H16A 109.6 . . ?
C17 C16 H16B 109.6 . . ?
C16 C17 H17A 107.9 . . ?
C16 C17 H17B 107.9 . . ?
H17A C17 H17B 107.2 . . ?
C18 C17 C16 117.6(2) . . ?
C18 C17 H17A 107.9 . . ?
C18 C17 H17B 107.9 . . ?
C17 C18 H18A 109.5 . . ?
C17 C18 H18B 109.5 . . ?
C17 C18 H18C 109.5 . . ?
H18A C18 H18B 109.5 . . ?
H18A C18 H18C 109.5 . . ?
H18B C18 H18C 109.5 . . ?
N1 C11 H11A 108.2 . . ?
N1 C11 H11B 108.2 . . ?
H11A C11 H11B 107.4 . . ?
C12 C11 N1 116.3(4) . . ?
C12 C11 H11A 108.2 . . ?
C12 C11 H11B 108.2 . . ?
C11 C12 H12A 109.4 . . ?
C11 C12 H12B 109.4 . . ?
C11 C12 C13 111.1(3) . . ?
H12A C12 H12B 108.0 . . ?
C13 C12 H12A 109.4 . . ?
C13 C12 H12B 109.4 . . ?
C12 C13 H13A 108.8 . . ?
C12 C13 H13B 108.8 . . ?
H13A C13 H13B 107.7 . . ?
C14 C13 C12 113.9(4) . . ?
C14 C13 H13A 108.8 . . ?
C14 C13 H13B 108.8 . . ?
C13 C14 H14A 109.5 . . ?
C13 C14 H14B 109.5 . . ?
C13 C14 H14C 109.5 . . ?
H14A C14 H14B 109.5 . . ?
H14A C14 H14C 109.5 . . ?
H14B C14 H14C 109.5 . . ?
N1 C11A H11C 108.2 . . ?
N1 C11A H11D 108.2 . . ?
H11C C11A H11D 107.3 . . ?
C12A C11A N1 116.4(9) . . ?
C12A C11A H11C 108.2 . . ?
C12A C11A H11D 108.2 . . ?
C11A C12A H12C 110.3 . . ?
C11A C12A H12D 110.3 . . ?
C11A C12A C13A 106.9(7) . . ?
H12C C12A H12D 108.6 . . ?
C13A C12A H12C 110.3 . . ?
C13A C12A H12D 110.3 . . ?
C12A C13A H13C 109.9 . . ?
C12A C13A H13D 109.9 . . ?
H13C C13A H13D 108.3 . . ?
C14A C13A C12A 108.8(9) . . ?
C14A C13A H13C 109.9 . . ?
C14A C13A H13D 109.9 . . ?
C13A C14A H14D 109.5 . . ?
C13A C14A H14E 109.5 . . ?
C13A C14A H14F 109.5 . . ?
H14D C14A H14E 109.5 . . ?
H14D C14A H14F 109.5 . . ?
H14E C14A H14F 109.5 . . ?

loop_
_geom_bond_atom_site_label_1
_geom_bond_atom_site_label_2
_geom_bond_distance
_geom_bond_site_symmetry_2
_geom_bond_publ_flag
O3 C2 1.119(2) . ?
O2 H2 0.8200 . ?
O2 C1 1.2844(15) . ?
O1 C1 1.2516(15) . ?
C2 B10 1.466(2) . ?
C1 B1 1.5734(18) . ?
B1 B5 1.686(2) . ?
B1 B4 1.692(2) . ?
B1 B3 1.684(2) . ?
B1 B2 1.693(2) . ?
B5 H5 1.1000 . ?
B5 B4 1.839(2) . ?
B5 B2 1.842(2) . ?
B5 B6 1.802(2) . ?
B5 B9 1.797(2) . ?
B4 H4 1.1000 . ?
B4 B3 1.838(3) . ?
B4 B9 1.803(2) . ?
B4 B8 1.787(3) . ?
B3 H3 1.1000 . ?
B3 B2 1.841(2) . ?
B3 B7 1.809(3) . ?
B3 B8 1.799(2) . ?
B2 H2A 1.1000 . ?
B2 B7 1.789(2) . ?
B2 B6 1.798(2) . ?
B7 H7 1.1000 . ?
B7 B6 1.857(3) . ?
B7 B8 1.873(3) . ?
B7 B10 1.679(3) . ?
B6 H6 1.1000 . ?
B6 B9 1.852(3) . ?
B6 B10 1.673(3) . ?
B9 H9 1.1000 . ?
B9 B8 1.850(3) . ?
B9 B10 1.679(3) . ?
B8 H8 1.1000 . ?
B8 B10 1.692(3) . ?
N1 C3 1.514(2) . ?
N1 C7 1.5170(18) . ?
N1 C15 1.529(2) . ?
N1 C11 1.518(4) . ?
N1 C11A 1.532(7) . ?
C3 H3A 0.9700 . ?
C3 H3B 0.9700 . ?
C3 C4 1.509(3) . ?
C4 H4A 0.9700 . ?
C4 H4B 0.9700 . ?
C4 C5 1.512(3) . ?
C5 H5A 0.9700 . ?
C5 H5B 0.9700 . ?
C5 C6 1.487(4) . ?
C6 H6A 0.9600 . ?
C6 H6B 0.9600 . ?
C6 H6C 0.9600 . ?
C7 H7A 0.9700 . ?
C7 H7B 0.9700 . ?
C7 C8 1.500(2) . ?
C8 H8A 0.9700 . ?
C8 H8B 0.9700 . ?
C8 C9 1.526(3) . ?
C9 H9A 0.9700 . ?
C9 H9B 0.9700 . ?
C9 C10 1.498(3) . ?
C10 H10A 0.9600 . ?
C10 H10B 0.9600 . ?
C10 H10C 0.9600 . ?
C15 H15A 0.9700 . ?
C15 H15B 0.9700 . ?
C15 C16 1.499(2) . ?
C16 H16A 0.9700 . ?
C16 H16B 0.9700 . ?
C16 C17 1.544(3) . ?
C17 H17A 0.9700 . ?
C17 H17B 0.9700 . ?
C17 C18 1.446(4) . ?
C18 H18A 0.9600 . ?
C18 H18B 0.9600 . ?
C18 H18C 0.9600 . ?
C11 H11A 0.9700 . ?
C11 H11B 0.9700 . ?
C11 C12 1.499(4) . ?
C12 H12A 0.9700 . ?
C12 H12B 0.9700 . ?
C12 C13 1.525(5) . ?
C13 H13A 0.9700 . ?
C13 H13B 0.9700 . ?
C13 C14 1.477(5) . ?
C14 H14A 0.9600 . ?
C14 H14B 0.9600 . ?
C14 H14C 0.9600 . ?
C11A H11C 0.9700 . ?
C11A H11D 0.9700 . ?
C11A C12A 1.505(8) . ?
C12A H12C 0.9700 . ?
C12A H12D 0.9700 . ?
C12A C13A 1.548(8) . ?
C13A H13C 0.9700 . ?
C13A H13D 0.9700 . ?
C13A C14A 1.484(9) . ?
C14A H14D 0.9600 . ?
C14A H14E 0.9600 . ?
C14A H14F 0.9600 . ?

loop_
_geom_torsion_atom_site_label_1
_geom_torsion_atom_site_label_2
_geom_torsion_atom_site_label_3
_geom_torsion_atom_site_label_4
_geom_torsion
_geom_torsion_site_symmetry_1
_geom_torsion_site_symmetry_2
_geom_torsion_site_symmetry_3
_geom_torsion_site_symmetry_4
_geom_torsion_publ_flag
O2 C1 B1 B5 84.36(17) . . . . ?
O2 C1 B1 B4 -4.3(2) . . . . ?
O2 C1 B1 B3 -94.93(19) . . . . ?
O2 C1 B1 B2 173.65(14) . . . . ?
O1 C1 B1 B5 -95.25(18) . . . . ?
O1 C1 B1 B4 176.11(14) . . . . ?
O1 C1 B1 B3 85.47(19) . . . . ?
O1 C1 B1 B2 -6.0(2) . . . . ?
C1 B1 B5 B4 -122.10(15) . . . . ?
C1 B1 B5 B2 123.02(15) . . . . ?
C1 B1 B5 B6 146.45(13) . . . . ?
C1 B1 B5 B9 -146.18(13) . . . . ?
C1 B1 B4 B5 120.85(16) . . . . ?
C1 B1 B4 B3 -124.02(16) . . . . ?
C1 B1 B4 B9 144.73(14) . . . . ?
C1 B1 B4 B8 -147.97(13) . . . . ?
C1 B1 B3 B4 122.08(16) . . . . ?
C1 B1 B3 B2 -123.06(16) . . . . ?
C1 B1 B3 B7 -146.36(14) . . . . ?
C1 B1 B3 B8 145.83(14) . . . . ?
C1 B1 B2 B5 -120.89(16) . . . . ?
C1 B1 B2 B3 124.12(16) . . . . ?
C1 B1 B2 B7 147.80(14) . . . . ?
C1 B1 B2 B6 -144.36(14) . . . . ?
B1 B5 B4 B3 -49.25(9) . . . . ?
B1 B5 B4 B9 -153.94(13) . . . . ?
B1 B5 B4 B8 -107.88(13) . . . . ?
B1 B5 B2 B3 49.27(9) . . . . ?
B1 B5 B2 B7 108.08(13) . . . . ?
B1 B5 B2 B6 154.53(12) . . . . ?
B1 B5 B6 B2 -22.91(11) . . . . ?
B1 B5 B6 B7 21.12(15) . . . . ?
B1 B5 B6 B9 104.06(12) . . . . ?
B1 B5 B6 B10 79.53(15) . . . . ?
B1 B5 B9 B4 23.45(12) . . . . ?
B1 B5 B9 B6 -103.89(12) . . . . ?
B1 B5 B9 B8 -20.45(15) . . . . ?
B1 B5 B9 B10 -79.46(15) . . . . ?
B1 B4 B3 B2 -49.69(9) . . . . ?
B1 B4 B3 B7 -107.55(13) . . . . ?
B1 B4 B3 B8 -154.04(13) . . . . ?
B1 B4 B9 B5 -23.27(11) . . . . ?
B1 B4 B9 B6 21.06(16) . . . . ?
B1 B4 B9 B8 104.02(14) . . . . ?
B1 B4 B9 B10 79.41(16) . . . . ?
B1 B4 B8 B3 23.22(11) . . . . ?
B1 B4 B8 B7 -21.14(15) . . . . ?
B1 B4 B8 B9 -103.47(12) . . . . ?
B1 B4 B8 B10 -79.05(17) . . . . ?
B1 B3 B2 B5 -49.33(9) . . . . ?
B1 B3 B2 B7 -154.48(14) . . . . ?
B1 B3 B2 B6 -107.71(12) . . . . ?
B1 B3 B7 B2 22.90(12) . . . . ?
B1 B3 B7 B6 -21.74(17) . . . . ?
B1 B3 B7 B8 -103.88(14) . . . . ?
B1 B3 B7 B10 -79.85(17) . . . . ?
B1 B3 B8 B4 -23.31(12) . . . . ?
B1 B3 B8 B7 103.80(14) . . . . ?
B1 B3 B8 B9 21.61(17) . . . . ?
B1 B3 B8 B10 79.99(18) . . . . ?
B1 B2 B7 B3 -22.87(12) . . . . ?
B1 B2 B7 B6 103.85(13) . . . . ?
B1 B2 B7 B8 21.30(16) . . . . ?
B1 B2 B7 B10 79.72(18) . . . . ?
B1 B2 B6 B5 22.80(11) . . . . ?
B1 B2 B6 B7 -104.32(14) . . . . ?
B1 B2 B6 B9 -21.56(15) . . . . ?
B1 B2 B6 B10 -80.12(16) . . . . ?
B5 B1 B4 B3 115.13(11) . . . . ?
B5 B1 B4 B9 23.88(12) . . . . ?
B5 B1 B4 B8 91.18(12) . . . . ?
B5 B1 B3 B4 -57.35(10) . . . . ?
B5 B1 B3 B2 57.51(10) . . . . ?
B5 B1 B3 B7 34.21(16) . . . . ?
B5 B1 B3 B8 -33.60(15) . . . . ?
B5 B1 B2 B3 -114.99(11) . . . . ?
B5 B1 B2 B7 -91.32(13) . . . . ?
B5 B1 B2 B6 -23.47(11) . . . . ?
B5 B4 B3 B1 49.30(9) . . . . ?
B5 B4 B3 B2 -0.40(10) . . . . ?
B5 B4 B3 B7 -58.25(12) . . . . ?
B5 B4 B3 B8 -104.74(11) . . . . ?
B5 B4 B9 B6 44.33(10) . . . . ?
B5 B4 B9 B8 127.29(13) . . . . ?
B5 B4 B9 B10 102.69(14) . . . . ?
B5 B4 B8 B3 82.31(11) . . . . ?
B5 B4 B8 B7 37.94(14) . . . . ?
B5 B4 B8 B9 -44.39(10) . . . . ?
B5 B4 B8 B10 -19.97(17) . . . . ?
B5 B2 B7 B3 -81.99(11) . . . . ?
B5 B2 B7 B6 44.73(10) . . . . ?
B5 B2 B7 B8 -37.82(14) . . . . ?
B5 B2 B7 B10 20.59(18) . . . . ?
B5 B2 B6 B7 -127.12(12) . . . . ?
B5 B2 B6 B9 -44.35(10) . . . . ?
B5 B2 B6 B10 -102.92(14) . . . . ?
B5 B6 B9 B4 -45.62(10) . . . . ?
B5 B6 B9 B8 -103.49(10) . . . . ?
B5 B6 B9 B10 -152.23(13) . . . . ?
B5 B6 B10 C2 147.3(2) . . . . ?
B5 B6 B10 B7 -90.87(14) . . . . ?
B5 B6 B10 B9 25.19(12) . . . . ?
B5 B6 B10 B8 -32.23(18) . . . . ?
B5 B9 B8 B4 45.56(11) . . . . ?
B5 B9 B8 B3 -0.65(15) . . . . ?
B5 B9 B8 B7 -58.78(12) . . . . ?
B5 B9 B8 B10 -106.75(13) . . . . ?
B5 B9 B10 C2 -150.37(18) . . . . ?
B5 B9 B10 B7 32.95(17) . . . . ?
B5 B9 B10 B6 -25.27(12) . . . . ?
B5 B9 B10 B8 91.14(13) . . . . ?
B4 B1 B5 B2 -114.88(11) . . . . ?
B4 B1 B5 B6 -91.44(12) . . . . ?
B4 B1 B5 B9 -24.07(12) . . . . ?
B4 B1 B3 B2 114.86(11) . . . . ?
B4 B1 B3 B7 91.56(13) . . . . ?
B4 B1 B3 B8 23.75(12) . . . . ?
B4 B1 B2 B5 57.49(10) . . . . ?
B4 B1 B2 B3 -57.50(10) . . . . ?
B4 B1 B2 B7 -33.83(15) . . . . ?
B4 B1 B2 B6 34.02(14) . . . . ?
B4 B5 B2 B1 -49.66(9) . . . . ?
B4 B5 B2 B3 -0.40(10) . . . . ?
B4 B5 B2 B7 58.42(12) . . . . ?
B4 B5 B2 B6 104.87(11) . . . . ?
B4 B5 B6 B2 -82.38(11) . . . . ?
B4 B5 B6 B7 -38.35(14) . . . . ?
B4 B5 B6 B9 44.59(10) . . . . ?
B4 B5 B6 B10 20.06(16) . . . . ?
B4 B5 B9 B6 -127.35(12) . . . . ?
B4 B5 B9 B8 -43.90(11) . . . . ?
B4 B5 B9 B10 -102.91(14) . . . . ?
B4 B3 B2 B1 49.73(9) . . . . ?
B4 B3 B2 B5 0.40(10) . . . . ?
B4 B3 B2 B7 -104.76(12) . . . . ?
B4 B3 B2 B6 -57.98(12) . . . . ?
B4 B3 B7 B2 82.39(11) . . . . ?
B4 B3 B7 B6 37.75(15) . . . . ?
B4 B3 B7 B8 -44.39(11) . . . . ?
B4 B3 B7 B10 -20.36(17) . . . . ?
B4 B3 B8 B7 127.11(12) . . . . ?
B4 B3 B8 B9 44.92(11) . . . . ?
B4 B3 B8 B10 103.30(14) . . . . ?
B4 B9 B8 B3 -46.22(11) . . . . ?
B4 B9 B8 B7 -104.34(11) . . . . ?
B4 B9 B8 B10 -152.31(14) . . . . ?
B4 B9 B10 C2 143.54(18) . . . . ?
B4 B9 B10 B7 -33.14(17) . . . . ?
B4 B9 B10 B6 -91.36(12) . . . . ?
B4 B9 B10 B8 25.04(12) . . . . ?
B4 B8 B10 C2 -147.1(2) . . . . ?
B4 B8 B10 B7 90.96(14) . . . . ?
B4 B8 B10 B6 32.45(19) . . . . ?
B4 B8 B10 B9 -25.31(13) . . . . ?
B3 B1 B5 B4 57.35(11) . . . . ?
B3 B1 B5 B2 -57.53(11) . . . . ?
B3 B1 B5 B6 -34.10(14) . . . . ?
B3 B1 B5 B9 33.27(15) . . . . ?
B3 B1 B4 B5 -115.13(11) . . . . ?
B3 B1 B4 B9 -91.25(13) . . . . ?
B3 B1 B4 B8 -23.95(12) . . . . ?
B3 B1 B2 B5 114.99(11) . . . . ?
B3 B1 B2 B7 23.68(13) . . . . ?
B3 B1 B2 B6 91.52(13) . . . . ?
B3 B4 B9 B5 -82.25(11) . . . . ?
B3 B4 B9 B6 -37.92(13) . . . . ?
B3 B4 B9 B8 45.04(11) . . . . ?
B3 B4 B9 B10 20.44(15) . . . . ?
B3 B4 B8 B7 -44.37(11) . . . . ?
B3 B4 B8 B9 -126.70(12) . . . . ?
B3 B4 B8 B10 -102.27(16) . . . . ?
B3 B2 B7 B6 126.72(13) . . . . ?
B3 B2 B7 B8 44.17(11) . . . . ?
B3 B2 B7 B10 102.58(17) . . . . ?
B3 B2 B6 B5 81.83(11) . . . . ?
B3 B2 B6 B7 -45.28(12) . . . . ?
B3 B2 B6 B9 37.48(14) . . . . ?
B3 B2 B6 B10 -21.08(16) . . . . ?
B3 B7 B6 B5 0.36(15) . . . . ?
B3 B7 B6 B2 46.08(11) . . . . ?
B3 B7 B6 B9 -57.82(13) . . . . ?
B3 B7 B6 B10 -106.42(16) . . . . ?
B3 B7 B8 B4 45.89(11) . . . . ?
B3 B7 B8 B9 104.44(11) . . . . ?
B3 B7 B8 B10 152.74(14) . . . . ?
B3 B7 B10 C2 -143.71(19) . . . . ?
B3 B7 B10 B6 91.06(13) . . . . ?
B3 B7 B10 B9 32.99(17) . . . . ?
B3 B7 B10 B8 -24.57(13) . . . . ?
B3 B8 B10 C2 146.6(2) . . . . ?
B3 B8 B10 B7 24.70(13) . . . . ?
B3 B8 B10 B6 -33.82(19) . . . . ?
B3 B8 B10 B9 -91.57(13) . . . . ?
B2 B1 B5 B4 114.88(11) . . . . ?
B2 B1 B5 B6 23.44(11) . . . . ?
B2 B1 B5 B9 90.81(12) . . . . ?
B2 B1 B4 B5 -57.54(10) . . . . ?
B2 B1 B4 B3 57.59(10) . . . . ?
B2 B1 B4 B9 -33.66(15) . . . . ?
B2 B1 B4 B8 33.64(14) . . . . ?
B2 B1 B3 B4 -114.86(11) . . . . ?
B2 B1 B3 B7 -23.30(13) . . . . ?
B2 B1 B3 B8 -91.11(13) . . . . ?
B2 B5 B4 B1 49.65(9) . . . . ?
B2 B5 B4 B3 0.40(10) . . . . ?
B2 B5 B4 B9 -104.29(11) . . . . ?
B2 B5 B4 B8 -58.23(12) . . . . ?
B2 B5 B6 B7 44.03(11) . . . . ?
B2 B5 B6 B9 126.97(11) . . . . ?
B2 B5 B6 B10 102.44(14) . . . . ?
B2 B5 B9 B4 82.76(11) . . . . ?
B2 B5 B9 B6 -44.59(10) . . . . ?
B2 B5 B9 B8 38.85(13) . . . . ?
B2 B5 B9 B10 -20.16(14) . . . . ?
B2 B3 B7 B6 -44.64(11) . . . . ?
B2 B3 B7 B8 -126.78(12) . . . . ?
B2 B3 B7 B10 -102.75(15) . . . . ?
B2 B3 B8 B4 -82.65(11) . . . . ?
B2 B3 B8 B7 44.46(11) . . . . ?
B2 B3 B8 B9 -37.73(15) . . . . ?
B2 B3 B8 B10 20.65(17) . . . . ?
B2 B7 B6 B5 -45.73(11) . . . . ?
B2 B7 B6 B9 -103.91(11) . . . . ?
B2 B7 B6 B10 -152.51(15) . . . . ?
B2 B7 B8 B4 -0.07(15) . . . . ?
B2 B7 B8 B3 -45.96(11) . . . . ?
B2 B7 B8 B9 58.48(12) . . . . ?
B2 B7 B8 B10 106.79(14) . . . . ?
B2 B7 B10 C2 150.20(18) . . . . ?
B2 B7 B10 B6 24.96(14) . . . . ?
B2 B7 B10 B9 -33.10(18) . . . . ?
B2 B7 B10 B8 -90.67(14) . . . . ?
B2 B6 B9 B5 45.87(10) . . . . ?
B2 B6 B9 B4 0.25(14) . . . . ?
B2 B6 B9 B8 -57.62(12) . . . . ?
B2 B6 B9 B10 -106.35(14) . . . . ?
B2 B6 B10 C2 -146.6(2) . . . . ?
B2 B6 B10 B7 -24.80(14) . . . . ?
B2 B6 B10 B9 91.26(13) . . . . ?
B2 B6 B10 B8 33.85(18) . . . . ?
B7 B3 B2 B1 154.48(14) . . . . ?
B7 B3 B2 B5 105.15(12) . . . . ?
B7 B3 B2 B6 46.78(12) . . . . ?
B7 B3 B8 B4 -127.11(12) . . . . ?
B7 B3 B8 B9 -82.19(13) . . . . ?
B7 B3 B8 B10 -23.81(14) . . . . ?
B7 B2 B6 B5 127.12(12) . . . . ?
B7 B2 B6 B9 82.76(13) . . . . ?
B7 B2 B6 B10 24.20(14) . . . . ?
B7 B6 B9 B5 103.70(11) . . . . ?
B7 B6 B9 B4 58.08(12) . . . . ?
B7 B6 B9 B8 0.22(10) . . . . ?
B7 B6 B9 B10 -48.52(11) . . . . ?
B7 B6 B10 C2 -121.8(3) . . . . ?
B7 B6 B10 B9 116.06(13) . . . . ?
B7 B6 B10 B8 58.65(13) . . . . ?
B7 B8 B10 C2 121.9(2) . . . . ?
B7 B8 B10 B6 -58.51(13) . . . . ?
B7 B8 B10 B9 -116.27(12) . . . . ?
B6 B5 B4 B1 107.94(12) . . . . ?
B6 B5 B4 B3 58.69(11) . . . . ?
B6 B5 B4 B9 -46.00(11) . . . . ?
B6 B5 B4 B8 0.06(14) . . . . ?
B6 B5 B2 B1 -154.53(12) . . . . ?
B6 B5 B2 B3 -105.26(11) . . . . ?
B6 B5 B2 B7 -46.45(11) . . . . ?
B6 B5 B9 B4 127.35(12) . . . . ?
B6 B5 B9 B8 83.44(13) . . . . ?
B6 B5 B9 B10 24.43(12) . . . . ?
B6 B2 B7 B3 -126.72(13) . . . . ?
B6 B2 B7 B8 -82.55(12) . . . . ?
B6 B2 B7 B10 -24.13(13) . . . . ?
B6 B7 B8 B4 -58.33(12) . . . . ?
B6 B7 B8 B3 -104.22(11) . . . . ?
B6 B7 B8 B9 0.21(10) . . . . ?
B6 B7 B8 B10 48.52(11) . . . . ?
B6 B7 B10 C2 125.2(2) . . . . ?
B6 B7 B10 B9 -58.07(12) . . . . ?
B6 B7 B10 B8 -115.63(12) . . . . ?
B6 B9 B8 B4 104.13(11) . . . . ?
B6 B9 B8 B3 57.91(13) . . . . ?
B6 B9 B8 B7 -0.21(10) . . . . ?
B6 B9 B8 B10 -48.18(11) . . . . ?
B6 B9 B10 C2 -125.1(2) . . . . ?
B6 B9 B10 B7 58.22(13) . . . . ?
B6 B9 B10 B8 116.41(13) . . . . ?
B9 B5 B4 B1 153.94(13) . . . . ?
B9 B5 B4 B3 104.69(11) . . . . ?
B9 B5 B4 B8 46.06(11) . . . . ?
B9 B5 B2 B1 -108.34(11) . . . . ?
B9 B5 B2 B3 -59.07(11) . . . . ?
B9 B5 B2 B7 -0.25(14) . . . . ?
B9 B5 B2 B6 46.19(10) . . . . ?
B9 B5 B6 B2 -126.97(11) . . . . ?
B9 B5 B6 B7 -82.94(12) . . . . ?
B9 B5 B6 B10 -24.53(13) . . . . ?
B9 B4 B3 B1 107.54(11) . . . . ?
B9 B4 B3 B2 57.84(11) . . . . ?
B9 B4 B3 B7 -0.01(14) . . . . ?
B9 B4 B3 B8 -46.50(11) . . . . ?
B9 B4 B8 B3 126.70(12) . . . . ?
B9 B4 B8 B7 82.33(12) . . . . ?
B9 B4 B8 B10 24.43(13) . . . . ?
B9 B6 B10 C2 122.1(3) . . . . ?
B9 B6 B10 B7 -116.06(13) . . . . ?
B9 B6 B10 B8 -57.42(13) . . . . ?
B9 B8 B10 C2 -121.8(2) . . . . ?
B9 B8 B10 B7 116.27(12) . . . . ?
B9 B8 B10 B6 57.75(13) . . . . ?
B8 B4 B3 B1 154.04(13) . . . . ?
B8 B4 B3 B2 104.35(11) . . . . ?
B8 B4 B3 B7 46.49(12) . . . . ?
B8 B4 B9 B5 -127.29(12) . . . . ?
B8 B4 B9 B6 -82.97(13) . . . . ?
B8 B4 B9 B10 -24.61(13) . . . . ?
B8 B3 B2 B1 107.80(13) . . . . ?
B8 B3 B2 B5 58.47(12) . . . . ?
B8 B3 B2 B7 -46.68(12) . . . . ?
B8 B3 B2 B6 0.10(15) . . . . ?
B8 B3 B7 B2 126.78(12) . . . . ?
B8 B3 B7 B6 82.14(12) . . . . ?
B8 B3 B7 B10 24.03(13) . . . . ?
B8 B7 B6 B5 57.96(12) . . . . ?
B8 B7 B6 B2 103.69(11) . . . . ?
B8 B7 B6 B9 -0.21(10) . . . . ?
B8 B7 B6 B10 -48.82(11) . . . . ?
B8 B7 B10 C2 -119.1(2) . . . . ?
B8 B7 B10 B6 115.63(12) . . . . ?
B8 B7 B10 B9 57.57(12) . . . . ?
B8 B9 B10 C2 118.5(2) . . . . ?
B8 B9 B10 B7 -58.19(13) . . . . ?
B8 B9 B10 B6 -116.41(13) . . . . ?
B10 B7 B6 B5 106.78(13) . . . . ?
B10 B7 B6 B2 152.51(15) . . . . ?
B10 B7 B6 B9 48.60(11) . . . . ?
B10 B7 B8 B4 -106.85(14) . . . . ?
B10 B7 B8 B3 -152.74(14) . . . . ?
B10 B7 B8 B9 -48.30(11) . . . . ?
B10 B6 B9 B5 152.23(13) . . . . ?
B10 B6 B9 B4 106.60(14) . . . . ?
B10 B6 B9 B8 48.74(11) . . . . ?
B10 B9 B8 B4 152.31(14) . . . . ?
B10 B9 B8 B3 106.09(15) . . . . ?
B10 B9 B8 B7 47.97(11) . . . . ?
N1 C3 C4 C5 -173.82(16) . . . . ?
N1 C7 C8 C9 177.17(16) . . . . ?
N1 C15 C16 C17 171.85(17) . . . . ?
N1 C11 C12 C13 176.2(5) . . . . ?
N1 C11A C12A C13A -179.0(12) . . . . ?
C3 N1 C7 C8 59.6(2) . . . . ?
C3 N1 C15 C16 -62.5(2) . . . . ?
C3 N1 C11 C12 179.2(4) . . . . ?
C3 N1 C11A C12A -173.5(12) . . . . ?
C3 C4 C5 C6 179.42(19) . . . . ?
C7 N1 C3 C4 57.11(19) . . . . ?
C7 N1 C15 C16 176.93(17) . . . . ?
C7 N1 C11 C12 -56.9(6) . . . . ?
C7 N1 C11A C12A -56.1(15) . . . . ?
C7 C8 C9 C10 -66.8(3) . . . . ?
C15 N1 C3 C4 -59.10(18) . . . . ?
C15 N1 C7 C8 -179.71(15) . . . . ?
C15 N1 C11 C12 57.4(6) . . . . ?
C15 N1 C11A C12A 63.2(16) . . . . ?
C15 C16 C17 C18 59.0(3) . . . . ?
C11 N1 C3 C4 -178.8(3) . . . . ?
C11 N1 C7 C8 -62.9(3) . . . . ?
C11 N1 C15 C16 57.6(3) . . . . ?
C11 C12 C13 C14 -71.2(7) . . . . ?
C11A N1 C3 C4 172.1(8) . . . . ?
C11A N1 C7 C8 -50.9(6) . . . . ?
C11A N1 C15 C16 55.5(8) . . . . ?
C11A C12A C13A C14A -164.0(14) . . . . ?

loop_
_exptl_oxdiff_crystal_face_indexfrac_h
_exptl_oxdiff_crystal_face_indexfrac_k
_exptl_oxdiff_crystal_face_indexfrac_l
_exptl_oxdiff_crystal_face_x
_exptl_oxdiff_crystal_face_y
_exptl_oxdiff_crystal_face_z
-6.5030 3.5542 2.0703 0.8169 0.5630 0.1257
6.5961 -3.5991 -0.2609 -0.8210 -0.5653 0.0799
5.4600 0.6941 1.4775 -0.3111 -0.8796 0.3598
-2.6858 -4.8871 1.8936 -0.2850 0.9585 -0.0091
-0.6677 -6.3104 2.0635 -0.5670 0.8230 0.0345
-0.2744 -4.6583 7.3568 -0.4118 0.5956 0.6897
0.6817 6.3083 -1.6813 0.5672 -0.8235 0.0090
0.5455 6.0305 -4.4438 0.5390 -0.7814 -0.3144
1.3980 -7.1143 1.5594 -0.7938 0.6078 0.0210
-1.3888 7.1119 -1.2965 0.7940 -0.6079 0.0089
-3.3110 7.0610 -2.8256 0.9187 -0.3238 -0.2261
-2.8868 2.6982 7.7272 0.4989 0.1463 0.8543
-4.3911 3.7753 -6.1420 0.6585 0.1976 -0.7262
-6.2064 3.3662 -2.4832 0.7601 0.5247 -0.3832
5.7190 -3.1494 -4.9051 -0.7324 -0.5032 -0.4587
5.8551 -1.3490 2.8665 -0.5351 -0.7008 0.4717
3.9998 -0.9397 6.3351 -0.3507 -0.4615 0.8149
-6.1106 1.4037 -1.9831 0.5619 0.7354 -0.3788
2.9635 0.2839 6.9175 -0.1548 -0.4456 0.8818
-5.7068 -0.8011 2.3200 0.3324 0.9414 0.0572
3.7265 0.6230 -7.6556 -0.2305 -0.6475 -0.7264
4.9578 0.7553 -5.6649 -0.2968 -0.8373 -0.4592
4.4218 2.9896 -2.0747 -0.0251 -0.9996 -0.0092
0.7331 5.9937 0.9280 0.5425 -0.7863 0.2958
0.7017 4.7210 4.3971 0.4324 -0.6249 0.6500
-0.7138 -6.2232 0.4342 -0.5613 0.8142 -0.1481
-1.2667 6.8297 1.0020 0.7663 -0.5859 0.2638
1.3350 -7.0198 0.0733 -0.7857 0.6011 -0.1458
-3.3287 7.2214 -0.9390 0.9429 -0.3328 -0.0096
-2.9042 6.5141 2.8942 0.8578 -0.3017 0.4160
3.2753 -7.1647 -0.1042 -0.9376 0.3306 -0.1081
-4.6877 6.3581 2.0596 0.9651 -0.0237 0.2608
4.9435 -6.6163 0.7986 -0.9977 0.0252 0.0621
-0.2389 0.0816 -8.8277 -0.0086 -0.0047 -1.0000
